data_4128957
loop_
_publ_author_name
'Yang, Xuemei'
'Elrod, Lindy C.'
'Le, Trung'
'Vega, Valeria S.'
'Naumann, Haley'
'Rezenom, Yohannes'
'Reibenspies, Joseph H.'
'Hall, Michael B.'
'Darensbourg, Marcetta Y.'

_publ_section_title
;
 Controlling O<sub>2</sub> Reactivity in Synthetic Analogues of [NiFeS]-
 and [NiFeSe]-Hydrogenase Active Sites.
;
_journal_issue 38
_journal_name_full 'Journal of the American Chemical Society'
_journal_page_first 15338
_journal_page_last 15347
_journal_paper_doi 10.1021/jacs.9b07448
_journal_volume 141
_journal_year 2019
_chemical_formula_sum 'C17 H29 Cl2 N3 Ni S2'
_chemical_formula_weight 469.16
_space_group_crystal_system orthorhombic
_space_group_IT_number 60
_space_group_name_Hall '-P 2n 2ab'
_space_group_name_H-M_alt 'P b c n'
_atom_sites_solution_hydrogens geom
_audit_creation_method SHELXL-2018/3
_cell_angle_alpha 90
_cell_angle_beta 90
_cell_angle_gamma 90
_cell_formula_units_Z 8
_cell_length_a 14.5632(7)
_cell_length_b 12.3263(6)
_cell_length_c 23.3463(11)
_cell_measurement_temperature 100(2)
_cell_volume 4190.9(3)
_computing_structure_refinement 'SHELXL-2018/3 (Sheldrick, 2018)'
_computing_structure_solution 'SHELXT 2018/2 (Sheldrick, 2018)'
_diffrn_ambient_temperature 100(2)
_diffrn_measured_fraction_theta_full 0.996
_diffrn_measured_fraction_theta_max 0.993
_diffrn_radiation_type CuK\a
_diffrn_radiation_wavelength 1.54178
_diffrn_reflns_av_R_equivalents 0.0697
_diffrn_reflns_av_unetI/netI 0.0326
_diffrn_reflns_Laue_measured_fraction_full 0.996
_diffrn_reflns_Laue_measured_fraction_max 0.993
_diffrn_reflns_limit_h_max 17
_diffrn_reflns_limit_h_min -18
_diffrn_reflns_limit_k_max 15
_diffrn_reflns_limit_k_min -15
_diffrn_reflns_limit_l_max 29
_diffrn_reflns_limit_l_min -28
_diffrn_reflns_number 43941
_diffrn_reflns_point_group_measured_fraction_full 0.996
_diffrn_reflns_point_group_measured_fraction_max 0.993
_diffrn_reflns_theta_full 67.679
_diffrn_reflns_theta_max 79.228
_diffrn_reflns_theta_min 4.700
_exptl_absorpt_coefficient_mu 5.583
_exptl_crystal_density_diffrn 1.487
_exptl_crystal_F_000 1968
_exptl_crystal_size_max 0.100
_exptl_crystal_size_mid 0.100
_exptl_crystal_size_min 0.050
_refine_diff_density_max 1.304
_refine_diff_density_min -0.788
_refine_diff_density_rms 0.115
_refine_ls_extinction_method none
_refine_ls_goodness_of_fit_ref 1.082
_refine_ls_hydrogen_treatment constr
_refine_ls_matrix_type full
_refine_ls_number_parameters 229
_refine_ls_number_reflns 4509
_refine_ls_number_restraints 0
_refine_ls_restrained_S_all 1.082
_refine_ls_R_factor_all 0.0631
_refine_ls_R_factor_gt 0.0595
_refine_ls_shift/su_max 0.001
_refine_ls_shift/su_mean 0.000
_refine_ls_structure_factor_coef Fsqd
_refine_ls_weighting_details 'w=1/[\s^2^(Fo^2^)+(0.0684P)^2^+14.6507P] where P=(Fo^2^+2Fc^2^)/3'
_refine_ls_weighting_scheme calc
_refine_ls_wR_factor_gt 0.1521
_refine_ls_wR_factor_ref 0.1548
_reflns_Friedel_coverage 0.000
_reflns_number_gt 4182
_reflns_number_total 4509
_reflns_threshold_expression 'I > 2\s(I)'
_cod_data_source_file ja9b07448_si_008.cif
_cod_data_source_block md_xy_a
_cod_database_code 4128957
_shelx_shelxl_version_number 2018/3
_shelx_space_group_comment
;
The symmetry employed for this shelxl refinement is uniquely defined
by the following loop, which should always be used as a source of
symmetry information in preference to the above space-group names.
They are only intended as comments.
;
_shelx_estimated_absorpt_t_min 0.605
_shelx_estimated_absorpt_t_max 0.768

loop_
_space_group_symop_operation_xyz
'x, y, z'
'-x+1/2, -y+1/2, z+1/2'
'-x, y, -z+1/2'
'x+1/2, -y+1/2, -z'
'-x, -y, -z'
'x-1/2, y-1/2, -z-1/2'
'x, -y, z-1/2'
'-x-1/2, y-1/2, z'

loop_
_atom_site_label
_atom_site_type_symbol
_atom_site_fract_x
_atom_site_fract_y
_atom_site_fract_z
_atom_site_U_iso_or_equiv
_atom_site_adp_type
_atom_site_occupancy
_atom_site_site_symmetry_order
_atom_site_calc_flag
_atom_site_refinement_flags_posn
_atom_site_refinement_flags_adp
Ni01 Ni 0.38656(4) 0.34977(5) 0.49871(2) 0.01771(17) Uani 1 1 d . .
S1 S 0.42648(5) 0.38340(6) 0.41155(3) 0.01935(19) Uani 1 1 d . .
S2 S 0.25406(6) 0.42982(7) 0.49243(3) 0.0225(2) Uani 1 1 d . .
N1 N 0.3650(2) 0.3025(3) 0.57938(12) 0.0246(6) Uani 1 1 d . .
N2 N 0.5042(2) 0.2815(3) 0.51364(13) 0.0269(6) Uani 1 1 d . .
N3 N 0.1126(3) 0.5766(3) 0.26354(15) 0.0395(8) Uani 1 1 d . .
C1 C 0.2862(3) 0.3495(4) 0.61223(16) 0.0376(10) Uani 1 1 d . .
H1A H 0.291535 0.428776 0.612904 0.056 Uiso 1 1 calc R U
H1B H 0.287075 0.321652 0.651532 0.056 Uiso 1 1 calc R U
H1C H 0.228309 0.328984 0.593740 0.056 Uiso 1 1 calc R U
C2 C 0.3491(3) 0.1842(3) 0.57714(17) 0.0333(8) Uani 1 1 d . .
H2A H 0.301078 0.168641 0.548279 0.040 Uiso 1 1 calc R U
H2B H 0.326029 0.159462 0.614833 0.040 Uiso 1 1 calc R U
C3 C 0.4337(3) 0.1216(3) 0.56240(19) 0.0372(9) Uani 1 1 d . .
H3A H 0.474458 0.121509 0.596320 0.045 Uiso 1 1 calc R U
H3B H 0.415591 0.045410 0.555046 0.045 Uiso 1 1 calc R U
C4 C 0.4876(3) 0.1606(3) 0.51241(17) 0.0297(8) Uani 1 1 d . .
H4A H 0.454423 0.141710 0.476769 0.036 Uiso 1 1 calc R U
H4B H 0.547521 0.122653 0.511721 0.036 Uiso 1 1 calc R U
C5 C 0.4504(2) 0.3328(3) 0.61037(15) 0.0269(7) Uani 1 1 d . .
H5A H 0.455185 0.289294 0.645883 0.032 Uiso 1 1 calc R U
H5B H 0.447214 0.410285 0.621393 0.032 Uiso 1 1 calc R U
C6 C 0.5352(3) 0.3141(3) 0.57379(17) 0.0292(8) Uani 1 1 d . .
H6A H 0.573308 0.255813 0.590719 0.035 Uiso 1 1 calc R U
H6B H 0.572423 0.381152 0.572000 0.035 Uiso 1 1 calc R U
C7 C 0.5757(3) 0.3153(3) 0.47173(19) 0.0344(9) Uani 1 1 d . .
H7A H 0.629512 0.266605 0.474659 0.041 Uiso 1 1 calc R U
H7B H 0.596163 0.390188 0.480315 0.041 Uiso 1 1 calc R U
C8 C 0.5361(2) 0.3104(3) 0.41124(16) 0.0283(8) Uani 1 1 d . .
H8A H 0.526418 0.233948 0.399670 0.034 Uiso 1 1 calc R U
H8B H 0.579043 0.344440 0.383729 0.034 Uiso 1 1 calc R U
C9 C 0.2218(2) 0.4715(3) 0.42286(14) 0.0182(6) Uani 1 1 d . .
C10 C 0.2044(2) 0.5813(3) 0.41166(14) 0.0199(6) Uani 1 1 d . .
H10 H 0.217327 0.633479 0.440475 0.024 Uiso 1 1 calc R U
C11 C 0.1688(2) 0.6158(3) 0.35970(16) 0.0241(7) Uani 1 1 d . .
H11 H 0.157247 0.690849 0.353854 0.029 Uiso 1 1 calc R U
C12 C 0.1495(2) 0.5424(3) 0.31582(15) 0.0250(7) Uani 1 1 d . .
C13 C 0.1684(2) 0.4319(3) 0.32646(16) 0.0264(7) Uani 1 1 d . .
H13 H 0.156912 0.379673 0.297381 0.032 Uiso 1 1 calc R U
C14 C 0.2033(2) 0.3985(3) 0.37866(15) 0.0227(7) Uani 1 1 d . .
H14 H 0.215049 0.323570 0.384611 0.027 Uiso 1 1 calc R U
C15 C 0.1183(3) 0.6916(4) 0.2497(2) 0.0423(10) Uani 1 1 d . .
H15A H 0.087266 0.733835 0.279530 0.063 Uiso 1 1 calc R U
H15B H 0.088593 0.704907 0.212711 0.063 Uiso 1 1 calc R U
H15C H 0.182935 0.713433 0.247572 0.063 Uiso 1 1 calc R U
C16 C 0.1089(3) 0.5022(5) 0.2158(2) 0.0497(12) Uani 1 1 d . .
H16A H 0.171430 0.482437 0.204322 0.074 Uiso 1 1 calc R U
H16B H 0.077432 0.536937 0.183520 0.074 Uiso 1 1 calc R U
H16C H 0.075267 0.436745 0.227094 0.074 Uiso 1 1 calc R U
Cl1 Cl 0.38023(7) 0.67059(8) 0.27469(5) 0.0400(3) Uani 1 1 d . .
Cl2 Cl 0.37228(8) 0.45632(9) 0.22290(5) 0.0435(3) Uani 1 1 d . .
C17 C 0.3836(3) 0.5297(3) 0.28716(17) 0.0326(8) Uani 1 1 d . .
H17A H 0.442481 0.510483 0.305734 0.039 Uiso 1 1 calc R U
H17B H 0.333212 0.509357 0.313557 0.039 Uiso 1 1 calc R U

loop_
_atom_site_aniso_label
_atom_site_aniso_U_11
_atom_site_aniso_U_22
_atom_site_aniso_U_33
_atom_site_aniso_U_23
_atom_site_aniso_U_13
_atom_site_aniso_U_12
Ni01 0.0131(3) 0.0197(3) 0.0204(3) 0.0034(2) 0.0004(2) 0.0002(2)
S1 0.0192(4) 0.0173(4) 0.0216(4) 0.0017(3) 0.0040(3) 0.0015(3)
S2 0.0185(4) 0.0250(4) 0.0241(4) 0.0031(3) 0.0052(3) 0.0051(3)
N1 0.0223(14) 0.0331(16) 0.0184(13) 0.0009(12) -0.0051(11) -0.0066(12)
N2 0.0184(13) 0.0301(16) 0.0321(16) 0.0085(13) 0.0008(12) 0.0021(12)
N3 0.043(2) 0.042(2) 0.0337(18) 0.0024(15) -0.0134(15) 0.0067(16)
C1 0.0258(18) 0.065(3) 0.0218(18) -0.0001(18) 0.0014(14) 0.0032(18)
C2 0.040(2) 0.033(2) 0.0269(18) 0.0070(15) -0.0022(16) -0.0090(17)
C3 0.042(2) 0.031(2) 0.039(2) 0.0058(17) -0.0103(18) -0.0108(17)
C4 0.0255(18) 0.0235(18) 0.040(2) -0.0103(15) -0.0079(16) 0.0055(14)
C5 0.0218(16) 0.0349(19) 0.0240(17) -0.0089(14) -0.0063(13) 0.0005(14)
C6 0.0230(17) 0.0200(16) 0.045(2) -0.0047(15) -0.0003(15) -0.0018(13)
C7 0.0221(18) 0.032(2) 0.049(2) 0.0034(17) 0.0034(16) 0.0027(15)
C8 0.0223(17) 0.0294(18) 0.0332(19) -0.0005(15) 0.0079(14) 0.0047(14)
C9 0.0117(13) 0.0175(15) 0.0256(16) 0.0008(12) 0.0021(12) 0.0007(11)
C10 0.0182(15) 0.0146(14) 0.0268(16) -0.0042(12) 0.0039(12) 0.0004(11)
C11 0.0208(16) 0.0167(15) 0.0347(18) 0.0016(13) 0.0014(13) 0.0067(13)
C12 0.0191(15) 0.0289(18) 0.0271(17) -0.0001(14) -0.0038(13) -0.0001(13)
C13 0.0236(17) 0.0229(17) 0.0328(18) -0.0085(14) -0.0031(14) -0.0026(13)
C14 0.0204(15) 0.0131(14) 0.0346(18) -0.0017(13) 0.0035(14) -0.0028(12)
C15 0.036(2) 0.051(3) 0.040(2) 0.016(2) -0.0044(18) 0.012(2)
C16 0.043(3) 0.073(3) 0.033(2) -0.009(2) -0.0111(19) 0.011(2)
Cl1 0.0409(6) 0.0335(5) 0.0456(6) 0.0016(4) -0.0054(4) -0.0034(4)
Cl2 0.0506(6) 0.0363(5) 0.0436(6) -0.0017(4) 0.0076(5) -0.0092(4)
C17 0.0295(19) 0.037(2) 0.0312(19) 0.0093(16) 0.0033(15) 0.0038(16)

loop_
_atom_type_symbol
_atom_type_description
_atom_type_scat_dispersion_real
_atom_type_scat_dispersion_imag
_atom_type_scat_source
C C 0.0181 0.0091 'International Tables Vol C Tables 4.2.6.8 and 6.1.1.4'
H H 0.0000 0.0000 'International Tables Vol C Tables 4.2.6.8 and 6.1.1.4'
Cl Cl 0.3639 0.7018 'International Tables Vol C Tables 4.2.6.8 and 6.1.1.4'
N N 0.0311 0.0180 'International Tables Vol C Tables 4.2.6.8 and 6.1.1.4'
Ni Ni -3.0029 0.5091 'International Tables Vol C Tables 4.2.6.8 and 6.1.1.4'
S S 0.3331 0.5567 'International Tables Vol C Tables 4.2.6.8 and 6.1.1.4'

loop_
_geom_angle_atom_site_label_1
_geom_angle_atom_site_label_2
_geom_angle_atom_site_label_3
_geom_angle
N2 Ni01 N1 80.95(13)
N2 Ni01 S1 90.85(9)
N1 Ni01 S1 171.38(10)
N2 Ni01 S2 173.46(10)
N1 Ni01 S2 93.25(9)
S1 Ni01 S2 95.07(4)
C8 S1 Ni01 98.29(12)
C9 S2 Ni01 115.50(11)
C2 N1 C5 113.4(3)
C2 N1 C1 106.3(3)
C5 N1 C1 107.1(3)
C2 N1 Ni01 106.2(2)
C5 N1 Ni01 104.7(2)
C1 N1 Ni01 119.4(2)
C7 N2 C4 112.1(3)
C7 N2 C6 108.9(3)
C4 N2 C6 108.9(3)
C7 N2 Ni01 112.2(2)
C4 N2 Ni01 106.5(2)
C6 N2 Ni01 108.2(2)
C12 N3 C16 119.8(4)
C12 N3 C15 117.7(4)
C16 N3 C15 116.7(4)
N1 C2 C3 112.9(3)
C4 C3 C2 116.7(3)
C3 C4 N2 112.9(3)
N1 C5 C6 111.6(3)
C5 C6 N2 108.4(3)
N2 C7 C8 109.4(3)
C7 C8 S1 107.8(2)
C14 C9 C10 116.7(3)
C14 C9 S2 122.9(3)
C10 C9 S2 120.1(3)
C11 C10 C9 121.9(3)
C10 C11 C12 121.2(3)
C11 C12 N3 121.5(3)
C11 C12 C13 117.2(3)
N3 C12 C13 121.3(3)
C14 C13 C12 120.9(3)
C13 C14 C9 122.1(3)
Cl2 C17 Cl1 111.3(2)

loop_
_geom_bond_atom_site_label_1
_geom_bond_atom_site_label_2
_geom_bond_distance
Ni01 N2 1.940(3)
Ni01 N1 1.996(3)
Ni01 S1 2.1566(9)
Ni01 S2 2.1722(10)
S1 C8 1.833(4)
S2 C9 1.767(3)
N1 C2 1.477(5)
N1 C5 1.487(4)
N1 C1 1.497(5)
N2 C7 1.489(5)
N2 C4 1.510(5)
N2 C6 1.529(5)
N3 C12 1.399(5)
N3 C16 1.445(6)
N3 C15 1.456(6)
C2 C3 1.493(6)
C3 C4 1.487(6)
C5 C6 1.519(5)
C7 C8 1.527(6)
C9 C14 1.396(5)
C9 C10 1.401(4)
C10 C11 1.386(5)
C11 C12 1.396(5)
C12 C13 1.411(5)
C13 C14 1.383(5)
Cl1 C17 1.762(4)
Cl2 C17 1.759(4)
